data_2105841
loop_
_publ_author_name
'Madsen, Solveig R\/ogild'
'Lock, Nina'
'Overgaard, Jacob'
'Iversen, Bo Brummerstedt'

_publ_section_title
;
 Anisotropic thermal expansion in a metal--organic framework
;
_journal_coeditor_code GW5029
_journal_issue 3
_journal_name_full 'Acta Crystallographica Section B'
_journal_page_first 595
_journal_page_last 601
_journal_paper_doi 10.1107/S2052520614003497
_journal_volume 70
_journal_year 2014
_chemical_formula_moiety 'C9 H3 Mn O6, 1(C6 H11 N2)'
_chemical_formula_sum 'C15 H14 Mn N2 O6'
_chemical_formula_weight 373.22
_chemical_name_systematic
;
 ?
;
_space_group_crystal_system orthorhombic
_space_group_IT_number 61
_space_group_name_Hall '-P 2ac 2ab'
_space_group_name_H-M_alt 'P b c a'
_symmetry_space_group_name_Hall '-P 2ac 2ab'
_symmetry_space_group_name_H-M 'P b c a'
_atom_sites_solution_hydrogens geom
_atom_sites_solution_primary direct
_atom_sites_solution_secondary difmap
_audit_creation_method
;
  Olex2 1.2
  (compiled Apr 23 2013 17:59:47, GUI svn.r4466)
;
_cell_angle_alpha 90
_cell_angle_beta 90
_cell_angle_gamma 90
_cell_formula_units_Z 8
_cell_length_a 15.0401(7)
_cell_length_b 12.5366(5)
_cell_length_c 16.5320(6)
_cell_measurement_reflns_used 1712
_cell_measurement_temperature 340(2)
_cell_measurement_theta_max 29.3058
_cell_measurement_theta_min 2.4427
_cell_volume 3117.1(2)
_computing_cell_refinement
;
CrysAlisPro, Agilent Technologies,
Version 1.171.35.8 (release 07-03-2011 CrysAlis171 .NET)
(compiled Mar  7 2011,18:06:32)
;
_computing_data_collection
;
CrysAlisPro, Agilent Technologies,
Version 1.171.35.8 (release 07-03-2011 CrysAlis171 .NET)
(compiled Mar  7 2011,18:06:32)
;
_computing_data_reduction
;
CrysAlisPro, Agilent Technologies,
Version 1.171.35.8 (release 07-03-2011 CrysAlis171 .NET)
(compiled Mar  7 2011,18:06:32)
;
_computing_molecular_graphics
;
O. V. Dolomanov, L. J. Bourhis, R. J. Gildea, J. A. K. Howard and H. Puschmann,
OLEX2: a complete structure solution, refinement and analysis program.
J. Appl. Cryst. (2009). 42, 339-341.
;
_computing_publication_material
;
O. V. Dolomanov, L. J. Bourhis, R. J. Gildea, J. A. K. Howard and H. Puschmann,
OLEX2: a complete structure solution, refinement and analysis program.
J. Appl. Cryst. (2009). 42, 339-341.
;
_computing_structure_refinement
;
SHELXL, G.M. Sheldrick, Acta Cryst.
(2008). A64, 112-122
;
_diffrn_ambient_temperature 340.15
_diffrn_detector_area_resol_mean 10.3590
_diffrn_measured_fraction_theta_full 1.000
_diffrn_measured_fraction_theta_max 0.874
_diffrn_measurement_device_type 'SuperNova, Single source at offset), Atlas'
_diffrn_measurement_method '\w scans'
_diffrn_radiation_source 'SuperNova (Mo) X-ray Source'
_diffrn_radiation_type MoK\a
_diffrn_radiation_wavelength 0.71073
_diffrn_reflns_av_R_equivalents 0.0729
_diffrn_reflns_limit_h_max 15
_diffrn_reflns_limit_h_min -18
_diffrn_reflns_limit_k_max 13
_diffrn_reflns_limit_k_min -16
_diffrn_reflns_limit_l_max 19
_diffrn_reflns_limit_l_min -22
_diffrn_reflns_number 11134
_diffrn_reflns_theta_full 25.242
_diffrn_reflns_theta_max 29.371
_diffrn_reflns_theta_min 2.448
_exptl_absorpt_coefficient_mu 0.882
_exptl_absorpt_correction_T_max 1.00000
_exptl_absorpt_correction_T_min 0.97864
_exptl_absorpt_correction_type multi-scan
_exptl_absorpt_process_details
;
CrysAlisPro, Agilent Technologies,
Version 1.171.35.8 (release 07-03-2011 CrysAlis171 .NET)
(compiled Mar  7 2011,18:06:32)
Empirical absorption correction using spherical harmonics,
 implemented in SCALE3 ABSPACK scaling algorithm.
;
_exptl_crystal_colour colorless
_exptl_crystal_density_diffrn 1.591
_exptl_crystal_density_method 'not measured'
_exptl_crystal_description prism
_exptl_crystal_F_000 1528
_exptl_crystal_size_max 0.15
_exptl_crystal_size_mid 0.11
_exptl_crystal_size_min 0.07
_refine_diff_density_max 0.557
_refine_diff_density_min -0.531
_refine_ls_extinction_method none
_refine_ls_goodness_of_fit_ref 1.030
_refine_ls_hydrogen_treatment constr
_refine_ls_matrix_type full
_refine_ls_number_parameters 213
_refine_ls_number_reflns 3747
_refine_ls_number_restraints 288
_refine_ls_restrained_S_all 1.037
_refine_ls_R_factor_all 0.1549
_refine_ls_R_factor_gt 0.0703
_refine_ls_shift/su_max 0.006
_refine_ls_shift/su_mean 0.000
_refine_ls_structure_factor_coef Fsqd
_refine_ls_weighting_details 'w=1/[\s^2^(Fo^2^)+(0.0694P)^2^+1.6376P] where P=(Fo^2^+2Fc^2^)/3'
_refine_ls_weighting_scheme calc
_refine_ls_wR_factor_gt 0.1501
_refine_ls_wR_factor_ref 0.1934
_reflns_number_gt 1947
_reflns_number_total 3747
_reflns_threshold_expression 'I > 2\s(I)'
_cod_data_source_file gw5029sup1.cif
_cod_data_source_block c340k
_cod_database_code 2105841
_cod_database_fobs_code 2105841
_shelx_space_group_comment
;
The symmetry employed for this shelxl refinement is uniquely defined
by the following loop, which should always be used as a source of
symmetry information in preference to the above space-group names.
They are only intended as comments.
;
_shelxl_version_number .2013

loop_
_space_group_symop_operation_xyz
'x, y, z'
'-x+1/2, -y, z+1/2'
'x+1/2, -y+1/2, -z'
'-x, y+1/2, -z+1/2'
'-x, -y, -z'
'x-1/2, y, -z-1/2'
'-x-1/2, y-1/2, z'
'x, -y-1/2, z-1/2'

loop_
_atom_site_type_symbol
_atom_site_label
_atom_site_fract_x
_atom_site_fract_y
_atom_site_fract_z
_atom_site_U_iso_or_equiv
_atom_site_adp_type
_atom_site_calc_flag
_atom_site_occupancy
_atom_site_disorder_assembly
_atom_site_disorder_group
C C9 0.7312(3) 0.5796(4) 0.5019(3) 0.0422(12) Uani d 1 . .
O O1 0.5287(2) 0.3808(2) 0.50790(18) 0.0405(8) Uani d 1 . .
C C8 0.6333(3) 0.4053(4) 0.7246(3) 0.0332(10) Uani d 1 . .
O O2 0.4999(2) 0.5892(2) 0.62165(19) 0.0441(8) Uani d 1 . .
C C2 0.5915(3) 0.2729(3) 0.8326(3) 0.0346(11) Uani d 1 . .
H H2 0.5556 0.2390 0.7947 0.042 Uiso calc 1 . .
C C7 0.4612(3) 0.6398(3) 0.5662(3) 0.0324(10) Uani d 1 . .
N N1A 0.3739(16) 0.2614(15) 0.6707(13) 0.066(5) Uiso d 0.255(9) A -2
Mn Mn1 0.60380(5) 0.48718(5) 0.58350(4) 0.0313(3) Uani d 1 . .
C C10A 0.377(3) 0.200(3) 0.6014(18) 0.090(11) Uiso d 0.255(9) A -2
H H10A 0.3843 0.2457 0.5552 0.136 Uiso calc 0.255(9) A -2
H H10B 0.3235 0.1598 0.5963 0.136 Uiso calc 0.255(9) A -2
H H10C 0.4271 0.1522 0.6046 0.136 Uiso calc 0.255(9) A -2
C C12 0.3439(7) 0.2539(9) 0.7807(6) 0.070(3) Uiso d 0.745(9) A 1
H H12 0.3282 0.1848 0.7951 0.084 Uiso calc 0.745(9) A 1
C C13 0.3394(8) 0.3301(9) 0.8245(8) 0.086(3) Uiso d 0.745(9) A 1
H H13 0.3161 0.3305 0.8766 0.103 Uiso calc 0.745(9) A 1
C C14 0.3810(9) 0.5205(11) 0.8100(9) 0.135(5) Uiso d 0.745(9) A 1
H H14D 0.4099 0.5615 0.7678 0.162 Uiso calc 0.745(9) A 1
H H14C 0.3222 0.5503 0.8187 0.162 Uiso calc 0.745(9) A 1
C C15 0.4303(13) 0.5274(17) 0.8812(13) 0.221(8) Uiso d 0.745(9) A 1
H H15D 0.4921 0.5161 0.8693 0.331 Uiso calc 0.745(9) A 1
H H15E 0.4103 0.4740 0.9186 0.331 Uiso calc 0.745(9) A 1
H H15F 0.4226 0.5968 0.9047 0.331 Uiso calc 0.745(9) A 1
O O3 0.5928(3) 0.3554(3) 0.6734(2) 0.0594(11) Uani d 1 . .
C C5 0.7018(3) 0.3698(4) 0.9444(3) 0.0372(11) Uani d 1 . .
C C6 0.3477(3) 0.7807(4) 0.5345(3) 0.0377(11) Uani d 1 . .
H H6 0.3431 0.7532 0.4824 0.045 Uiso calc 1 . .
C C3 0.6395(3) 0.3634(4) 0.8098(3) 0.0336(10) Uani d 1 . .
C C4 0.6934(3) 0.4125(4) 0.8671(3) 0.0359(11) Uani d 1 . .
H H4 0.7242 0.4743 0.8536 0.043 Uiso calc 1 . .
C C1 0.4037(3) 0.7323(4) 0.5894(3) 0.0315(10) Uani d 1 . .
C C12A 0.3994(14) 0.3687(14) 0.6734(13) 0.046(5) Uiso d 0.255(9) A -2
H H12A 0.4239 0.4053 0.6298 0.055 Uiso calc 0.255(9) A -2
C C13A 0.3847(17) 0.4127(15) 0.7459(14) 0.048(5) Uiso d 0.255(9) A -2
H H13A 0.3872 0.4841 0.7608 0.058 Uiso calc 0.255(9) A -2
C C14A 0.353(4) 0.349(3) 0.8789(16) 0.195(16) Uiso d 0.255(9) A -2
H H14A 0.3603 0.2825 0.9082 0.234 Uiso calc 0.255(9) A -2
H H14B 0.2912 0.3695 0.8854 0.234 Uiso calc 0.255(9) A -2
C C15A 0.407(4) 0.432(5) 0.924(3) 0.21(2) Uiso d 0.255(9) A -2
H H15A 0.4629 0.4011 0.9403 0.319 Uiso calc 0.255(9) A -2
H H15B 0.3751 0.4545 0.9713 0.319 Uiso calc 0.255(9) A -2
H H15C 0.4179 0.4919 0.8896 0.319 Uiso calc 0.255(9) A -2
O O6 0.6998(3) 0.6354(3) 0.5569(2) 0.0687(12) Uani d 1 . .
N N2 0.3735(5) 0.4140(7) 0.7857(6) 0.075(2) Uiso d 0.745(9) A 1
C C11 0.3922(7) 0.3850(9) 0.7118(7) 0.072(3) Uiso d 0.745(9) A 1
H H11 0.4133 0.4296 0.6711 0.086 Uiso calc 0.745(9) A 1
C C11A 0.3474(18) 0.2376(18) 0.7475(14) 0.063(5) Uiso d 0.255(9) A -2
H H11A 0.3221 0.1738 0.7648 0.075 Uiso calc 0.255(9) A -2
O O4 0.6680(3) 0.4933(3) 0.7097(2) 0.0569(10) Uani d 1 . .
O O5 0.7069(3) 0.4888(3) 0.4906(3) 0.0674(12) Uani d 1 . .
N N1 0.3765(5) 0.2846(6) 0.7046(5) 0.064(2) Uiso d 0.745(9) A 1
N N2A 0.365(2) 0.3236(19) 0.7937(13) 0.101(6) Uiso d 0.255(9) A -2
C C10 0.3917(12) 0.2136(15) 0.6349(11) 0.144(6) Uiso d 0.745(9) A 1
H H10D 0.4415 0.1679 0.6459 0.217 Uiso calc 0.745(9) A 1
H H10E 0.4038 0.2556 0.5877 0.217 Uiso calc 0.745(9) A 1
H H10F 0.3397 0.1709 0.6258 0.217 Uiso calc 0.745(9) A 1

loop_
_atom_site_aniso_label
_atom_site_aniso_U_11
_atom_site_aniso_U_22
_atom_site_aniso_U_33
_atom_site_aniso_U_12
_atom_site_aniso_U_13
_atom_site_aniso_U_23
C9 0.041(3) 0.050(3) 0.035(2) 0.000(2) 0.001(2) 0.004(2)
O1 0.053(2) 0.0370(18) 0.0317(18) 0.0033(15) 0.0030(16) -0.0078(14)
C8 0.031(2) 0.037(2) 0.031(2) 0.0011(18) -0.0054(18) 0.0101(18)
O2 0.055(2) 0.0401(19) 0.0375(18) 0.0163(15) -0.0052(16) -0.0034(15)
C2 0.039(3) 0.034(3) 0.031(2) -0.0052(19) -0.007(2) 0.000(2)
C7 0.035(2) 0.029(2) 0.033(3) -0.0022(18) -0.003(2) -0.0018(19)
Mn1 0.0378(4) 0.0311(4) 0.0248(4) 0.0009(3) 0.0024(3) 0.0019(3)
O3 0.091(3) 0.055(2) 0.0320(17) -0.0172(19) -0.0122(19) 0.0103(16)
C5 0.038(3) 0.041(3) 0.033(2) -0.003(2) -0.010(2) -0.002(2)
C6 0.046(3) 0.037(3) 0.029(2) 0.007(2) -0.007(2) -0.003(2)
C3 0.032(2) 0.039(3) 0.030(2) -0.0024(19) -0.0007(19) 0.0056(18)
C4 0.038(3) 0.033(3) 0.037(2) -0.004(2) -0.002(2) 0.0014(19)
C1 0.035(2) 0.029(2) 0.030(2) -0.0008(18) 0.002(2) 0.0020(19)
O6 0.090(3) 0.058(2) 0.059(2) -0.013(2) 0.040(2) -0.0002(19)
O4 0.073(3) 0.053(2) 0.045(2) -0.0158(18) -0.0111(19) 0.0173(17)
O5 0.084(3) 0.057(2) 0.061(2) -0.029(2) 0.036(2) -0.0077(19)

loop_
_atom_type_symbol
_atom_type_description
_atom_type_scat_dispersion_real
_atom_type_scat_dispersion_imag
_atom_type_scat_source
C C 0.0033 0.0016 'Int Tables Vol C Tables 4.2.6.8 and 6.1.1.4'
H H 0.0000 0.0000 'Int Tables Vol C Tables 4.2.6.8 and 6.1.1.4'
N N 0.0061 0.0033 'Int Tables Vol C Tables 4.2.6.8 and 6.1.1.4'
O O 0.0106 0.0060 'Int Tables Vol C Tables 4.2.6.8 and 6.1.1.4'
Mn Mn 0.3368 0.7283 'Int Tables Vol C Tables 4.2.6.8 and 6.1.1.4'

loop_
_geom_angle_atom_site_label_1
_geom_angle_atom_site_label_2
_geom_angle_atom_site_label_3
_geom_angle_site_symmetry_1
_geom_angle_site_symmetry_3
_geom_angle
C5 C9 Mn1 2_664 . 172.4(4)
O6 C9 Mn1 . . 66.0(3)
O6 C9 C5 . 2_664 118.3(5)
O5 C9 Mn1 . . 56.0(3)
O5 C9 C5 . 2_664 119.7(5)
O5 C9 O6 . . 121.9(5)
C7 O1 Mn1 5_666 . 129.0(3)
O3 C8 Mn1 . . 59.4(2)
O3 C8 C3 . . 120.2(4)
O3 C8 O4 . . 121.9(4)
C3 C8 Mn1 . . 172.8(3)
O4 C8 Mn1 . . 62.7(2)
O4 C8 C3 . . 117.9(4)
C7 O2 Mn1 . . 115.4(3)
C1 C2 C3 4_646 . 121.5(4)
O1 C7 C1 5_666 . 118.5(4)
O2 C7 O1 . 5_666 123.3(4)
O2 C7 C1 . . 118.2(4)
C10A N1A C12A . . 123.4(19)
C11A N1A C10A . . 132(2)
C11A N1A C12A . . 105.1(16)
O1 Mn1 C9 . . 111.11(15)
O1 Mn1 C8 . . 111.61(14)
O1 Mn1 O3 . . 83.62(13)
O1 Mn1 O6 . . 133.78(13)
O1 Mn1 O4 . . 140.27(12)
O1 Mn1 O5 . . 88.26(14)
C8 Mn1 C9 . . 121.04(15)
O2 Mn1 C9 . . 115.31(15)
O2 Mn1 O1 . . 99.21(12)
O2 Mn1 C8 . . 95.62(14)
O2 Mn1 O3 . . 101.20(14)
O2 Mn1 O6 . . 91.80(14)
O2 Mn1 O4 . . 91.11(14)
O2 Mn1 O5 . . 136.81(15)
O3 Mn1 C9 . . 136.67(16)
O3 Mn1 C8 . . 27.99(13)
O3 Mn1 O6 . . 137.97(15)
O3 Mn1 O4 . . 56.70(13)
O6 Mn1 C9 . . 28.24(14)
O6 Mn1 C8 . . 111.74(15)
O4 Mn1 C9 . . 98.38(15)
O4 Mn1 C8 . . 28.77(13)
O4 Mn1 O6 . . 83.55(14)
O5 Mn1 C9 . . 27.39(14)
O5 Mn1 C8 . . 121.09(16)
O5 Mn1 O3 . . 121.94(16)
O5 Mn1 O6 . . 55.60(13)
O5 Mn1 O4 . . 109.88(16)
C13 C12 N1 . . 110.0(10)
C12 C13 N2 . . 108.4(12)
C15 C14 N2 . . 110.1(14)
C8 O3 Mn1 . . 92.6(3)
C6 C5 C9 4_646 2_665 122.2(4)
C6 C5 C4 4_646 . 119.5(4)
C4 C5 C9 . 2_665 118.3(4)
C1 C6 C5 . 4_656 121.1(4)
C2 C3 C8 . . 120.3(4)
C4 C3 C8 . . 121.2(4)
C4 C3 C2 . . 118.5(4)
C3 C4 C5 . . 120.6(4)
C2 C1 C7 4_656 . 119.4(4)
C6 C1 C2 . 4_656 118.8(4)
C6 C1 C7 . . 121.7(4)
C13A C12A N1A . . 112.3(16)
C12A C13A N2A . . 102.3(15)
N2A C14A C15A . . 124(4)
C9 O6 Mn1 . . 85.8(3)
C13 N2 C14 . . 130.3(11)
C11 N2 C13 . . 108.2(9)
C11 N2 C14 . . 121.1(10)
N1 C11 N2 . . 108.6(9)
N2A C11A N1A . . 107.3(18)
C8 O4 Mn1 . . 88.5(3)
C9 O5 Mn1 . . 96.6(3)
C12 N1 C10 . . 126.1(10)
C11 N1 C12 . . 104.4(9)
C11 N1 C10 . . 129.5(11)
C13A N2A C14A . . 113.4(18)
C11A N2A C13A . . 111.1(16)
C11A N2A C14A . . 135(2)

loop_
_geom_bond_atom_site_label_1
_geom_bond_atom_site_label_2
_geom_bond_site_symmetry_2
_geom_bond_distance
C9 Mn1 . 2.614(5)
C9 C5 2_664 1.523(7)
C9 O6 . 1.240(6)
C9 O5 . 1.211(6)
O1 C7 5_666 1.261(5)
O1 Mn1 . 2.148(3)
C8 Mn1 . 2.587(4)
C8 O3 . 1.215(5)
C8 C3 . 1.507(6)
C8 O4 . 1.245(5)
O2 C7 . 1.257(5)
O2 Mn1 . 2.116(3)
C2 C3 . 1.396(6)
C2 C1 4_646 1.389(6)
C7 O1 5_666 1.261(5)
C7 C1 . 1.496(6)
N1A C10A . 1.38(3)
N1A C12A . 1.401(17)
N1A C11A . 1.364(18)
Mn1 O3 . 2.228(3)
Mn1 O6 . 2.394(4)
Mn1 O4 . 2.300(4)
Mn1 O5 . 2.182(4)
C12 C13 . 1.200(14)
C12 N1 . 1.404(11)
C13 N2 . 1.334(13)
C14 C15 . 1.39(2)
C14 N2 . 1.399(14)
C5 C9 2_665 1.523(7)
C5 C6 4_646 1.388(6)
C5 C4 . 1.391(6)
C6 C5 4_656 1.388(6)
C6 C1 . 1.379(6)
C3 C4 . 1.390(6)
C1 C2 4_656 1.389(6)
C12A C13A . 1.338(17)
C13A N2A . 1.401(17)
C14A C15A . 1.52(2)
C14A N2A . 1.455(17)
N2 C11 . 1.306(12)
C11 N1 . 1.286(11)
C11A N2A . 1.346(17)
N1 C10 . 1.473(18)
